data_7003330
loop_
_publ_author_name
'P\'erez, Julio'
'Riera, Luc\'ia'
'Ion, Laura'
'Riera, V\'ictor'
'Anderson, Kirsty M.'
'Steed, Jonathan W.'
'Miguel, Daniel'

_publ_section_title
;
 Second-sphere interaction of anions with a weakly binding metal
 complex host: probing the effect of counteranions
;
_journal_issue 7
_journal_name_full 'Dalton Transactions'
_journal_page_first 878
_journal_page_last 886
_journal_paper_doi 10.1039/b715599A
_journal_year 2008
_chemical_formula_moiety 'C30 H24 N6 O3 Re, N O3'
_chemical_formula_sum 'C30 H24 N7 O6 Re'
_chemical_formula_weight 764.76
_chemical_name_systematic
;
?
;
_space_group_IT_number 4
_symmetry_cell_setting monoclinic
_symmetry_space_group_name_Hall 'P 2yb'
_symmetry_space_group_name_H-M 'P 1 21 1'
_atom_sites_solution_hydrogens geom
_atom_sites_solution_primary direct
_atom_sites_solution_secondary difmap
_audit_creation_method SHELXL-97
_cell_angle_alpha 90.00
_cell_angle_beta 90.570(3)
_cell_angle_gamma 90.00
_cell_formula_units_Z 4
_cell_length_a 10.5765(14)
_cell_length_b 24.603(3)
_cell_length_c 11.3361(14)
_cell_measurement_temperature 120(2)
_cell_volume 2949.7(6)
_computing_cell_refinement SMART
_computing_data_collection SMART
_computing_data_reduction SAINT
_computing_molecular_graphics X-Seed
_computing_publication_material X-Seed
_computing_structure_refinement 'SHELXL-97 (Sheldrick, 1997)'
_computing_structure_solution 'SHELXS-97 (Sheldrick, 1990)'
_diffrn_ambient_temperature 120(2)
_diffrn_measured_fraction_theta_full 0.996
_diffrn_measured_fraction_theta_max 0.996
_diffrn_measurement_device_type 'SMART 1k'
_diffrn_radiation_monochromator graphite
_diffrn_radiation_source 'fine-focus sealed tube'
_diffrn_radiation_type MoK\a
_diffrn_radiation_wavelength 0.71073
_diffrn_reflns_av_R_equivalents 0.0670
_diffrn_reflns_av_sigmaI/netI 0.1155
_diffrn_reflns_limit_h_max 13
_diffrn_reflns_limit_h_min -14
_diffrn_reflns_limit_k_max 33
_diffrn_reflns_limit_k_min -33
_diffrn_reflns_limit_l_max 15
_diffrn_reflns_limit_l_min -15
_diffrn_reflns_number 34367
_diffrn_reflns_theta_full 29.16
_diffrn_reflns_theta_max 29.16
_diffrn_reflns_theta_min 1.66
_exptl_absorpt_coefficient_mu 4.176
_exptl_absorpt_correction_T_max 1.000000
_exptl_absorpt_correction_T_min 0.812646
_exptl_absorpt_correction_type multi-scan
_exptl_absorpt_process_details SADABS
_exptl_crystal_density_diffrn 1.722
_exptl_crystal_density_method 'not measured'
_exptl_crystal_F_000 1504
_exptl_crystal_size_max 0.30
_exptl_crystal_size_mid 0.10
_exptl_crystal_size_min 0.10
_refine_diff_density_max 1.281
_refine_diff_density_min -0.998
_refine_diff_density_rms 0.170
_refine_ls_abs_structure_details 'Flack H D (1983), Acta Cryst. A39, 876-881'
_refine_ls_abs_structure_Flack -0.003(6)
_refine_ls_extinction_method none
_refine_ls_goodness_of_fit_ref 0.918
_refine_ls_hydrogen_treatment constr
_refine_ls_matrix_type full
_refine_ls_number_parameters 793
_refine_ls_number_reflns 15746
_refine_ls_number_restraints 1
_refine_ls_restrained_S_all 0.918
_refine_ls_R_factor_all 0.0707
_refine_ls_R_factor_gt 0.0467
_refine_ls_shift/su_max 0.038
_refine_ls_shift/su_mean 0.001
_refine_ls_structure_factor_coef Fsqd
_refine_ls_weighting_details 'calc w=1/[\s^2^(Fo^2^)+(0.0000P)^2^+0.0000P] where P=(Fo^2^+2Fc^2^)/3'
_refine_ls_weighting_scheme calc
_refine_ls_wR_factor_gt 0.0733
_refine_ls_wR_factor_ref 0.0801
_reflns_number_gt 12480
_reflns_number_total 15746
_reflns_threshold_expression >2sigma(I)
_cod_data_source_file b715599A.txt
_cod_data_source_block Compound_9_(li493)
_cod_depositor_comments
;
The following automatic conversions were performed:
'_symmetry_cell_setting' value 'Monoclinic' changed to 'monoclinic'
according to '/home/saulius/struct/CIF-dictionaries/cif_core.dic'
dictionary named 'cif_core.dic' version 2.4.1 from 2010-06-29.

Automatic conversion script
Id: cif_fix_enum 1527 2010-12-29 10:47:43Z saulius 
;
_cod_original_cell_volume 2949.6(6)
_cod_original_sg_symbol_H-M P21
_cod_database_code 7003330

loop_
_symmetry_equiv_pos_as_xyz
'x, y, z'
'-x, y+1/2, -z'

loop_
_atom_site_label
_atom_site_type_symbol
_atom_site_fract_x
_atom_site_fract_y
_atom_site_fract_z
_atom_site_U_iso_or_equiv
_atom_site_adp_type
_atom_site_occupancy
_atom_site_symmetry_multiplicity
_atom_site_calc_flag
_atom_site_refinement_flags
_atom_site_disorder_assembly
_atom_site_disorder_group
Re1 Re 0.70555(2) 0.072033(10) 0.23300(2) 0.01356(7) Uani 1 1 d . . .
Re2 Re 0.22284(3) -0.071993(9) -0.13419(2) 0.01283(7) Uani 1 1 d . . .
O1 O 0.7294(5) 0.1955(2) 0.2361(5) 0.0236(13) Uani 1 1 d . . .
O2 O 0.9871(5) 0.0638(2) 0.1760(4) 0.0259(12) Uani 1 1 d . . .
O3 O 0.7516(6) 0.0764(3) 0.4999(5) 0.0397(15) Uani 1 1 d . . .
O101 O 0.2452(5) -0.0478(2) -0.3993(5) 0.0271(13) Uani 1 1 d . . .
O102 O 0.5091(5) -0.0550(2) -0.1160(5) 0.0295(13) Uani 1 1 d . . .
O103 O 0.2793(6) -0.1924(2) -0.1786(5) 0.0337(14) Uani 1 1 d . . .
O1N O 0.5365(5) 0.2851(2) -0.0738(5) 0.0321(14) Uani 1 1 d . . .
O2N O 0.4907(5) 0.2201(2) 0.0461(5) 0.0315(14) Uani 1 1 d . . .
O3N O 0.3731(6) 0.2925(2) 0.0386(5) 0.0387(15) Uani 1 1 d . . .
O4N O 0.0410(6) 0.0291(2) -0.5760(6) 0.0469(17) Uani 1 1 d . . .
O5N O -0.0079(6) 0.0223(2) -0.3921(5) 0.0337(14) Uani 1 1 d . . .
O6N O -0.0325(5) -0.0464(2) -0.5087(4) 0.0210(11) Uani 1 1 d . . .
N1 N 0.6652(5) 0.0685(3) 0.0433(5) 0.0145(12) Uani 1 1 d . . .
N2 N 0.5863(6) 0.0850(2) -0.1331(5) 0.0191(14) Uani 1 1 d . . .
N3 N 0.4991(5) 0.0790(2) 0.2568(5) 0.0135(12) Uani 1 1 d . . .
N4 N 0.3120(5) 0.1175(2) 0.2762(5) 0.0173(13) Uani 1 1 d . . .
N5 N 0.6815(6) -0.0169(3) 0.2248(5) 0.0157(14) Uani 1 1 d . . .
N6 N 0.7232(6) -0.1039(2) 0.2468(5) 0.0150(13) Uani 1 1 d . . .
N101 N 0.1797(6) 0.0135(2) -0.0985(5) 0.0156(13) Uani 1 1 d . . .
N102 N 0.0838(6) 0.0929(2) -0.1010(5) 0.0159(13) Uani 1 1 d . . .
N103 N 0.0165(6) -0.0860(2) -0.1410(5) 0.0171(14) Uani 1 1 d . . .
N104 N -0.1753(5) -0.0968(2) -0.2139(5) 0.0160(12) Uani 1 1 d . . .
N105 N 0.2056(6) -0.0818(2) 0.0577(5) 0.0179(13) Uani 1 1 d . . .
N106 N 0.2151(6) -0.1171(2) 0.2358(5) 0.0180(13) Uani 1 1 d . . .
N1N N 0.4667(6) 0.2661(2) 0.0048(5) 0.0223(15) Uani 1 1 d . . .
N2N N 0.0013(6) 0.0020(2) -0.4921(5) 0.0199(13) Uani 1 1 d . . .
C1 C 0.7209(6) 0.1489(3) 0.2335(6) 0.0146(17) Uani 1 1 d . . .
C2 C 0.8805(7) 0.0673(3) 0.2006(6) 0.0167(15) Uani 1 1 d . . .
C3 C 0.7345(6) 0.0737(3) 0.3975(7) 0.0217(16) Uani 1 1 d . . .
C11 C 0.5817(7) 0.0970(3) -0.0179(6) 0.0185(16) Uani 1 1 d . . .
H11 H 0.5255 0.1228 0.0154 0.022 Uiso 1 1 calc R . .
C12 C 0.7276(7) 0.0372(3) -0.0380(6) 0.0207(17) Uani 1 1 d . . .
H12 H 0.7947 0.0128 -0.0202 0.025 Uiso 1 1 calc R . .
C13 C 0.6792(7) 0.0464(3) -0.1477(7) 0.0231(17) Uani 1 1 d . . .
H13 H 0.7041 0.0297 -0.2193 0.028 Uiso 1 1 calc R . .
C14 C 0.4996(8) 0.1053(3) -0.2216(6) 0.0256(17) Uani 1 1 d . . .
C15 C 0.4465(7) 0.0693(4) -0.3006(6) 0.0325(18) Uani 1 1 d . . .
H15 H 0.4686 0.0319 -0.2984 0.039 Uiso 1 1 calc R . .
C16 C 0.3593(10) 0.0888(4) -0.3843(8) 0.047(3) Uani 1 1 d . . .
H16 H 0.3240 0.0649 -0.4417 0.056 Uiso 1 1 calc R . .
C17 C 0.3248(9) 0.1430(4) -0.3829(8) 0.045(2) Uani 1 1 d . . .
H17 H 0.2637 0.1561 -0.4379 0.054 Uiso 1 1 calc R . .
C18 C 0.3787(8) 0.1780(4) -0.3021(8) 0.040(2) Uani 1 1 d . . .
H18 H 0.3549 0.2152 -0.3019 0.047 Uiso 1 1 calc R . .
C19 C 0.4671(8) 0.1594(3) -0.2211(6) 0.0259(18) Uani 1 1 d . . .
H19 H 0.5049 0.1836 -0.1659 0.031 Uiso 1 1 calc R . .
C21 C 0.4344(6) 0.1251(3) 0.2498(6) 0.0140(14) Uani 1 1 d . . .
H21 H 0.4701 0.1591 0.2288 0.017 Uiso 1 1 calc R . .
C22 C 0.4117(7) 0.0404(3) 0.2900(6) 0.0201(17) Uani 1 1 d . . .
H22 H 0.4297 0.0031 0.3031 0.024 Uiso 1 1 calc R . .
C23 C 0.2968(7) 0.0638(3) 0.3010(6) 0.0189(16) Uani 1 1 d . . .
H23 H 0.2204 0.0461 0.3220 0.023 Uiso 1 1 calc R . .
C24 C 0.2152(6) 0.1592(3) 0.2739(6) 0.0159(15) Uani 1 1 d . . .
C25 C 0.1088(7) 0.1521(3) 0.3453(6) 0.0203(16) Uani 1 1 d . . .
H25 H 0.1018 0.1217 0.3966 0.024 Uiso 1 1 calc R . .
C26 C 0.0150(7) 0.1908(3) 0.3383(6) 0.0230(17) Uani 1 1 d . . .
H26 H -0.0581 0.1868 0.3855 0.028 Uiso 1 1 calc R . .
C27 C 0.0242(7) 0.2358(3) 0.2635(6) 0.0232(17) Uani 1 1 d . . .
H27 H -0.0425 0.2616 0.2586 0.028 Uiso 1 1 calc R . .
C28 C 0.1323(7) 0.2421(3) 0.1969(7) 0.0219(16) Uani 1 1 d . . .
H28 H 0.1407 0.2731 0.1476 0.026 Uiso 1 1 calc R . .
C29 C 0.2280(7) 0.2039(3) 0.2010(6) 0.0180(15) Uani 1 1 d . . .
H29 H 0.3015 0.2083 0.1544 0.022 Uiso 1 1 calc R . .
C31 C 0.7555(7) -0.0530(3) 0.2794(6) 0.0188(17) Uani 1 1 d . . .
H31 H 0.8216 -0.0441 0.3334 0.023 Uiso 1 1 calc R . .
C32 C 0.6005(7) -0.0467(3) 0.1539(6) 0.0162(15) Uani 1 1 d . . .
H32 H 0.5367 -0.0317 0.1041 0.019 Uiso 1 1 calc R . .
C33 C 0.6252(7) -0.1004(3) 0.1656(6) 0.0191(16) Uani 1 1 d . . .
H33 H 0.5838 -0.1296 0.1262 0.023 Uiso 1 1 calc R . .
C34 C 0.7833(7) -0.1526(3) 0.2881(6) 0.0160(16) Uani 1 1 d . . .
C35 C 0.8266(7) -0.1899(3) 0.2080(6) 0.0227(17) Uani 1 1 d . . .
H35 H 0.8146 -0.1844 0.1257 0.027 Uiso 1 1 calc R . .
C36 C 0.8885(8) -0.2360(3) 0.2500(7) 0.0253(18) Uani 1 1 d . . .
H36 H 0.9205 -0.2617 0.1954 0.030 Uiso 1 1 calc R . .
C37 C 0.9039(7) -0.2449(3) 0.3668(7) 0.0272(18) Uani 1 1 d . . .
H37 H 0.9490 -0.2759 0.3937 0.033 Uiso 1 1 calc R . .
C38 C 0.8539(7) -0.2086(3) 0.4475(7) 0.0255(17) Uani 1 1 d . . .
H38 H 0.8603 -0.2158 0.5296 0.031 Uiso 1 1 calc R . .
C39 C 0.7945(7) -0.1617(3) 0.4078(7) 0.0250(17) Uani 1 1 d . . .
H39 H 0.7618 -0.1362 0.4624 0.030 Uiso 1 1 calc R . .
C101 C 0.2343(6) -0.0577(2) -0.2994(7) 0.0158(16) Uani 1 1 d . . .
C102 C 0.4002(8) -0.0610(3) -0.1215(6) 0.0184(18) Uani 1 1 d . . .
C103 C 0.2575(7) -0.1468(3) -0.1636(6) 0.0202(17) Uani 1 1 d . . .
C111 C 0.0802(7) 0.0407(3) -0.1363(6) 0.0165(16) Uani 1 1 d . . .
H111 H 0.0139 0.0254 -0.1828 0.020 Uiso 1 1 calc R . .
C112 C 0.2527(8) 0.0501(3) -0.0359(7) 0.0220(18) Uani 1 1 d . . .
H112 H 0.3320 0.0423 0.0003 0.026 Uiso 1 1 calc R . .
C113 C 0.1939(7) 0.0992(3) -0.0342(6) 0.0193(17) Uani 1 1 d . . .
H113 H 0.2221 0.1312 0.0048 0.023 Uiso 1 1 calc R . .
C114 C -0.0148(7) 0.1329(3) -0.1214(6) 0.0207(16) Uani 1 1 d . . .
C115 C -0.0502(7) 0.1656(3) -0.0271(7) 0.0243(17) Uani 1 1 d . . .
H115 H -0.0088 0.1630 0.0474 0.029 Uiso 1 1 calc R . .
C116 C -0.1486(8) 0.2022(3) -0.0460(8) 0.031(2) Uani 1 1 d . . .
H116 H -0.1743 0.2254 0.0164 0.037 Uiso 1 1 calc R . .
C117 C -0.2089(7) 0.2054(3) -0.1536(8) 0.032(2) Uani 1 1 d . . .
H117 H -0.2772 0.2300 -0.1650 0.038 Uiso 1 1 calc R . .
C118 C -0.1694(8) 0.1724(3) -0.2459(8) 0.0304(19) Uani 1 1 d . . .
H118 H -0.2100 0.1750 -0.3208 0.036 Uiso 1 1 calc R . .
C119 C -0.0715(7) 0.1358(3) -0.2292(6) 0.0216(16) Uani 1 1 d . . .
H119 H -0.0445 0.1132 -0.2920 0.026 Uiso 1 1 calc R . .
C121 C -0.0547(6) -0.0827(2) -0.2361(6) 0.0156(15) Uani 1 1 d . . .
H121 H -0.0250 -0.0719 -0.3113 0.019 Uiso 1 1 calc R . .
C122 C -0.0619(7) -0.1038(3) -0.0527(6) 0.0203(16) Uani 1 1 d . . .
H122 H -0.0368 -0.1104 0.0267 0.024 Uiso 1 1 calc R . .
C123 C -0.1818(7) -0.1106(3) -0.0974(7) 0.0201(16) Uani 1 1 d . . .
H123 H -0.2544 -0.1224 -0.0560 0.024 Uiso 1 1 calc R . .
C124 C -0.2800(7) -0.0973(3) -0.2974(6) 0.0194(15) Uani 1 1 d . . .
C125 C -0.2940(7) -0.0542(3) -0.3747(6) 0.0210(17) Uani 1 1 d . . .
H125 H -0.2345 -0.0253 -0.3755 0.025 Uiso 1 1 calc R . .
C126 C -0.3987(8) -0.0543(4) -0.4519(7) 0.033(2) Uani 1 1 d . . .
H126 H -0.4114 -0.0253 -0.5061 0.039 Uiso 1 1 calc R . .
C127 C -0.4815(8) -0.0966(4) -0.4480(8) 0.038(2) Uani 1 1 d . . .
H127 H -0.5512 -0.0969 -0.5015 0.045 Uiso 1 1 calc R . .
C128 C -0.4683(8) -0.1390(4) -0.3695(7) 0.038(2) Uani 1 1 d . . .
H128 H -0.5292 -0.1674 -0.3680 0.045 Uiso 1 1 calc R . .
C129 C -0.3649(7) -0.1401(3) -0.2923(7) 0.0265(19) Uani 1 1 d . . .
H129 H -0.3532 -0.1691 -0.2380 0.032 Uiso 1 1 calc R . .
C131 C 0.2476(7) -0.1234(3) 0.1226(6) 0.0188(16) Uani 1 1 d . . .
H131 H 0.2942 -0.1533 0.0928 0.023 Uiso 1 1 calc R . .
C132 C 0.1418(7) -0.0485(3) 0.1353(6) 0.0195(16) Uani 1 1 d . . .
H132 H 0.1002 -0.0156 0.1141 0.023 Uiso 1 1 calc R . .
C133 C 0.1472(7) -0.0693(3) 0.2446(6) 0.0226(15) Uani 1 1 d . . .
H133 H 0.1117 -0.0542 0.3139 0.027 Uiso 1 1 calc R . .
C134 C 0.2428(7) -0.1536(3) 0.3308(6) 0.0206(16) Uani 1 1 d . . .
C135 C 0.1634(7) -0.1549(3) 0.4267(6) 0.0278(18) Uani 1 1 d . . .
H135 H 0.0929 -0.1311 0.4305 0.033 Uiso 1 1 calc R . .
C136 C 0.1875(9) -0.1913(4) 0.5173(8) 0.046(3) Uani 1 1 d . . .
H136 H 0.1326 -0.1927 0.5830 0.055 Uiso 1 1 calc R . .
C137 C 0.2903(9) -0.2255(3) 0.5129(7) 0.038(2) Uani 1 1 d . . .
H137 H 0.3055 -0.2506 0.5752 0.046 Uiso 1 1 calc R . .
C138 C 0.3712(10) -0.2234(3) 0.4186(7) 0.040(2) Uani 1 1 d . . .
H138 H 0.4428 -0.2467 0.4163 0.048 Uiso 1 1 calc R . .
C139 C 0.3478(8) -0.1872(3) 0.3267(7) 0.029(2) Uani 1 1 d . . .
H139 H 0.4035 -0.1855 0.2616 0.034 Uiso 1 1 calc R . .

loop_
_atom_site_aniso_label
_atom_site_aniso_U_11
_atom_site_aniso_U_22
_atom_site_aniso_U_33
_atom_site_aniso_U_23
_atom_site_aniso_U_13
_atom_site_aniso_U_12
Re1 0.01350(15) 0.01088(13) 0.01627(15) -0.00154(13) -0.00233(11) 0.00125(13)
Re2 0.01342(15) 0.01180(13) 0.01328(14) -0.00115(13) 0.00017(11) 0.00040(13)
O1 0.020(3) 0.014(3) 0.037(4) -0.004(2) -0.001(3) -0.003(2)
O2 0.020(3) 0.029(3) 0.028(3) -0.005(2) 0.002(2) 0.002(2)
O3 0.042(4) 0.050(4) 0.027(3) -0.012(4) -0.010(3) 0.005(4)
O101 0.023(3) 0.040(3) 0.019(3) 0.005(3) 0.002(2) 0.003(3)
O102 0.016(3) 0.043(4) 0.029(3) -0.003(3) -0.004(2) 0.000(2)
O103 0.050(4) 0.014(3) 0.037(3) -0.009(2) 0.002(3) 0.005(3)
O1N 0.035(4) 0.030(3) 0.032(3) 0.007(3) 0.012(3) 0.002(3)
O2N 0.039(4) 0.020(3) 0.036(3) 0.009(3) 0.009(3) 0.011(3)
O3N 0.049(4) 0.028(3) 0.040(4) 0.011(3) 0.023(3) 0.018(3)
O4N 0.056(4) 0.033(3) 0.052(4) 0.020(3) 0.030(3) 0.007(3)
O5N 0.051(4) 0.026(3) 0.023(3) -0.006(2) -0.015(3) 0.006(3)
O6N 0.020(3) 0.027(3) 0.016(3) -0.002(2) 0.001(2) -0.008(2)
N1 0.016(3) 0.009(3) 0.018(3) 0.001(3) 0.000(2) 0.002(3)
N2 0.022(3) 0.022(3) 0.014(3) 0.000(2) -0.005(2) 0.001(2)
N3 0.015(3) 0.007(3) 0.018(3) 0.000(2) -0.001(2) 0.003(2)
N4 0.012(3) 0.022(3) 0.018(3) 0.001(3) 0.002(3) -0.001(3)
N5 0.018(3) 0.019(3) 0.010(3) -0.009(3) -0.002(3) 0.004(3)
N6 0.018(3) 0.014(3) 0.013(3) 0.001(2) -0.004(3) 0.001(2)
N101 0.021(3) 0.014(3) 0.012(3) 0.004(2) 0.000(3) -0.001(2)
N102 0.019(3) 0.010(3) 0.018(3) -0.002(2) 0.005(3) 0.003(2)
N103 0.015(3) 0.020(3) 0.016(3) -0.002(2) -0.004(2) 0.006(2)
N104 0.019(3) 0.021(3) 0.008(3) 0.000(2) 0.001(2) -0.003(2)
N105 0.027(3) 0.013(3) 0.014(3) -0.002(2) 0.003(2) -0.001(2)
N106 0.026(4) 0.020(3) 0.007(3) -0.005(2) 0.000(2) 0.003(3)
N1N 0.030(4) 0.019(3) 0.018(3) -0.002(3) 0.004(3) 0.011(3)
N2N 0.019(3) 0.024(3) 0.017(3) 0.006(3) -0.003(3) -0.001(3)
C1 0.006(4) 0.022(4) 0.015(4) -0.002(3) -0.003(3) -0.005(3)
C2 0.024(4) 0.014(3) 0.012(3) -0.006(3) -0.004(3) -0.003(3)
C3 0.023(4) 0.011(3) 0.031(4) -0.008(4) -0.005(3) 0.008(4)
C11 0.019(4) 0.016(3) 0.021(4) 0.000(3) -0.001(3) 0.001(3)
C12 0.020(4) 0.019(4) 0.023(4) 0.004(3) -0.002(3) 0.004(3)
C13 0.020(4) 0.015(4) 0.033(5) -0.006(3) 0.004(3) 0.009(3)
C14 0.029(5) 0.032(4) 0.016(4) 0.002(3) 0.000(3) 0.000(4)
C15 0.043(5) 0.029(4) 0.025(4) -0.002(4) -0.015(3) 0.001(5)
C16 0.062(7) 0.044(6) 0.034(5) -0.006(4) -0.022(5) -0.005(5)
C17 0.044(6) 0.044(6) 0.046(6) 0.004(5) -0.023(5) -0.004(5)
C18 0.036(5) 0.039(5) 0.043(6) 0.008(4) -0.015(4) 0.008(4)
C19 0.036(5) 0.020(4) 0.022(4) -0.002(3) -0.014(4) 0.003(3)
C21 0.014(4) 0.011(3) 0.017(4) 0.000(3) 0.003(3) 0.002(3)
C22 0.023(4) 0.013(4) 0.024(4) 0.005(3) 0.003(3) 0.001(3)
C23 0.019(4) 0.016(4) 0.022(4) 0.000(3) -0.001(3) -0.004(3)
C24 0.012(4) 0.014(3) 0.022(4) -0.005(3) 0.001(3) 0.006(3)
C25 0.019(4) 0.022(4) 0.020(4) -0.003(3) -0.004(3) 0.001(3)
C26 0.013(4) 0.035(4) 0.021(4) -0.011(3) 0.004(3) 0.002(3)
C27 0.020(4) 0.028(4) 0.021(4) -0.010(3) -0.004(3) 0.009(3)
C28 0.019(4) 0.020(4) 0.027(4) 0.001(3) -0.005(3) 0.002(3)
C29 0.018(4) 0.019(4) 0.017(4) -0.007(3) 0.001(3) 0.002(3)
C31 0.019(4) 0.025(4) 0.012(4) -0.002(3) -0.006(3) 0.004(3)
C32 0.020(4) 0.016(4) 0.012(4) 0.001(3) -0.002(3) -0.002(3)
C33 0.022(4) 0.016(4) 0.019(4) 0.004(3) -0.003(3) -0.005(3)
C34 0.019(4) 0.010(3) 0.019(4) 0.006(3) 0.001(3) 0.001(3)
C35 0.040(5) 0.016(3) 0.012(4) -0.001(3) 0.003(3) 0.008(3)
C36 0.038(5) 0.012(3) 0.026(4) 0.002(3) 0.003(4) 0.006(3)
C37 0.021(4) 0.022(4) 0.039(5) 0.004(4) -0.004(4) 0.002(3)
C38 0.035(5) 0.021(4) 0.021(4) 0.001(3) -0.003(3) 0.005(3)
C39 0.028(5) 0.025(4) 0.021(4) -0.005(3) 0.002(3) 0.004(3)
C101 0.010(4) 0.005(3) 0.033(4) 0.003(3) 0.003(3) -0.004(2)
C102 0.040(5) 0.008(4) 0.007(3) -0.003(3) 0.000(3) -0.004(3)
C103 0.018(4) 0.031(5) 0.011(4) 0.001(3) -0.006(3) -0.005(3)
C111 0.021(4) 0.016(4) 0.013(4) 0.001(3) -0.003(3) -0.001(3)
C112 0.019(4) 0.021(4) 0.027(4) 0.001(3) -0.006(4) -0.002(3)
C113 0.027(5) 0.011(3) 0.021(4) -0.009(3) -0.008(3) -0.001(3)
C114 0.023(4) 0.011(3) 0.029(4) 0.003(3) 0.001(3) 0.004(3)
C115 0.028(5) 0.020(4) 0.025(4) 0.003(3) 0.007(3) 0.001(3)
C116 0.032(5) 0.018(4) 0.042(5) -0.001(4) 0.017(4) 0.002(3)
C117 0.017(4) 0.022(4) 0.056(6) 0.007(4) 0.005(4) 0.006(3)
C118 0.028(5) 0.026(4) 0.037(5) 0.004(4) -0.002(4) 0.006(3)
C119 0.021(4) 0.016(4) 0.027(4) -0.002(3) 0.007(3) 0.002(3)
C121 0.021(4) 0.012(4) 0.014(3) 0.001(3) 0.003(3) 0.001(3)
C122 0.021(4) 0.026(4) 0.014(4) -0.001(3) 0.001(3) -0.009(3)
C123 0.016(4) 0.029(4) 0.015(4) 0.004(3) 0.007(3) -0.005(3)
C124 0.016(4) 0.031(4) 0.011(3) -0.003(3) 0.000(3) 0.003(3)
C125 0.016(4) 0.030(4) 0.017(4) -0.008(3) 0.006(3) 0.001(3)
C126 0.027(5) 0.048(6) 0.023(4) -0.015(4) -0.006(4) 0.017(4)
C127 0.019(5) 0.059(6) 0.035(5) -0.014(5) -0.003(4) 0.003(4)
C128 0.022(5) 0.058(6) 0.033(5) -0.014(5) 0.005(4) -0.010(4)
C129 0.014(4) 0.034(4) 0.033(5) -0.013(4) 0.005(3) -0.007(3)
C131 0.025(4) 0.016(3) 0.015(4) -0.004(3) -0.001(3) -0.004(3)
C132 0.020(4) 0.024(4) 0.014(4) -0.001(3) 0.002(3) 0.001(3)
C133 0.028(4) 0.023(4) 0.016(3) -0.013(4) 0.000(3) 0.006(4)
C134 0.022(4) 0.021(4) 0.018(4) 0.001(3) -0.002(3) -0.006(3)
C135 0.025(4) 0.038(5) 0.021(4) 0.014(4) 0.008(3) -0.003(4)
C136 0.041(6) 0.066(7) 0.030(5) 0.021(5) 0.000(4) -0.019(5)
C137 0.060(7) 0.031(5) 0.024(5) 0.007(4) -0.014(4) -0.027(5)
C138 0.070(7) 0.028(4) 0.022(5) -0.001(4) -0.019(5) 0.005(4)
C139 0.037(5) 0.026(4) 0.023(5) -0.004(4) 0.003(4) 0.002(4)

loop_
_atom_type_symbol
_atom_type_description
_atom_type_scat_dispersion_real
_atom_type_scat_dispersion_imag
_atom_type_scat_source
C C 0.0033 0.0016 'International Tables Vol C Tables 4.2.6.8 and 6.1.1.4'
H H 0.0000 0.0000 'International Tables Vol C Tables 4.2.6.8 and 6.1.1.4'
N N 0.0061 0.0033 'International Tables Vol C Tables 4.2.6.8 and 6.1.1.4'
O O 0.0106 0.0060 'International Tables Vol C Tables 4.2.6.8 and 6.1.1.4'
Re Re -1.0185 7.2310 'International Tables Vol C Tables 4.2.6.8 and 6.1.1.4'

loop_
_geom_angle_atom_site_label_1
_geom_angle_atom_site_label_2
_geom_angle_atom_site_label_3
_geom_angle
_geom_angle_site_symmetry_1
_geom_angle_site_symmetry_3
_geom_angle_publ_flag
C3 Re1 C2 92.5(3) . . ?
C3 Re1 C1 87.8(3) . . ?
C2 Re1 C1 88.7(3) . . ?
C3 Re1 N1 177.8(3) . . ?
C2 Re1 N1 89.3(2) . . ?
C1 Re1 N1 93.4(3) . . ?
C3 Re1 N5 94.6(3) . . ?
C2 Re1 N5 92.5(3) . . ?
C1 Re1 N5 177.2(3) . . ?
N1 Re1 N5 84.1(2) . . ?
C3 Re1 N3 91.6(2) . . ?
C2 Re1 N3 175.7(2) . . ?
C1 Re1 N3 90.4(3) . . ?
N1 Re1 N3 86.5(2) . . ?
N5 Re1 N3 88.2(2) . . ?
C102 Re2 C103 87.7(3) . . ?
C102 Re2 C101 88.6(3) . . ?
C103 Re2 C101 89.6(3) . . ?
C102 Re2 N101 93.2(3) . . ?
C103 Re2 N101 178.9(3) . . ?
C101 Re2 N101 91.1(2) . . ?
C102 Re2 N105 91.8(3) . . ?
C103 Re2 N105 94.9(3) . . ?
C101 Re2 N105 175.5(2) . . ?
N101 Re2 N105 84.4(2) . . ?
C102 Re2 N103 177.5(3) . . ?
C103 Re2 N103 92.0(3) . . ?
C101 Re2 N103 93.8(2) . . ?
N101 Re2 N103 87.1(2) . . ?
N105 Re2 N103 85.8(2) . . ?
C11 N1 C12 105.6(6) . . ?
C11 N1 Re1 128.1(5) . . ?
C12 N1 Re1 126.2(5) . . ?
C11 N2 C13 107.6(6) . . ?
C11 N2 C14 124.8(6) . . ?
C13 N2 C14 127.3(6) . . ?
C21 N3 C22 104.9(6) . . ?
C21 N3 Re1 124.7(5) . . ?
C22 N3 Re1 130.2(5) . . ?
C21 N4 C23 107.2(6) . . ?
C21 N4 C24 125.5(6) . . ?
C23 N4 C24 127.3(6) . . ?
C31 N5 C32 106.0(6) . . ?
C31 N5 Re1 125.1(5) . . ?
C32 N5 Re1 128.5(5) . . ?
C31 N6 C33 108.1(6) . . ?
C31 N6 C34 125.2(5) . . ?
C33 N6 C34 126.7(6) . . ?
C111 N101 C112 106.1(6) . . ?
C111 N101 Re2 126.5(5) . . ?
C112 N101 Re2 127.3(5) . . ?
C111 N102 C113 106.8(6) . . ?
C111 N102 C114 125.6(6) . . ?
C113 N102 C114 127.4(6) . . ?
C121 N103 C122 105.7(6) . . ?
C121 N103 Re2 125.3(5) . . ?
C122 N103 Re2 128.7(5) . . ?
C121 N104 C123 107.5(6) . . ?
C121 N104 C124 126.8(6) . . ?
C123 N104 C124 125.7(6) . . ?
C131 N105 C132 105.4(6) . . ?
C131 N105 Re2 126.9(5) . . ?
C132 N105 Re2 127.6(5) . . ?
C131 N106 C133 107.7(6) . . ?
C131 N106 C134 126.7(6) . . ?
C133 N106 C134 125.6(6) . . ?
O3N N1N O2N 121.0(6) . . ?
O3N N1N O1N 119.9(6) . . ?
O2N N1N O1N 119.1(6) . . ?
O4N N2N O5N 121.1(7) . . ?
O4N N2N O6N 119.5(6) . . ?
O5N N2N O6N 119.3(6) . . ?
O1 C1 Re1 178.7(6) . . ?
O2 C2 Re1 177.3(6) . . ?
O3 C3 Re1 178.0(7) . . ?
N1 C11 N2 111.3(6) . . ?
C13 C12 N1 109.9(6) . . ?
C12 C13 N2 105.6(7) . . ?
C19 C14 C15 121.7(7) . . ?
C19 C14 N2 119.4(7) . . ?
C15 C14 N2 118.8(7) . . ?
C14 C15 C16 118.9(8) . . ?
C17 C16 C15 119.6(8) . . ?
C18 C17 C16 120.2(8) . . ?
C17 C18 C19 120.5(8) . . ?
C14 C19 C18 119.1(7) . . ?
N3 C21 N4 111.4(6) . . ?
C23 C22 N3 109.8(6) . . ?
C22 C23 N4 106.6(6) . . ?
C29 C24 C25 121.9(6) . . ?
C29 C24 N4 120.0(6) . . ?
C25 C24 N4 118.2(6) . . ?
C26 C25 C24 117.5(7) . . ?
C25 C26 C27 121.9(7) . . ?
C28 C27 C26 118.8(7) . . ?
C29 C28 C27 120.9(7) . . ?
C28 C29 C24 119.0(7) . . ?
N5 C31 N6 110.2(6) . . ?
C33 C32 N5 110.1(7) . . ?
C32 C33 N6 105.6(7) . . ?
C35 C34 C39 121.0(6) . . ?
C35 C34 N6 119.6(6) . . ?
C39 C34 N6 119.4(6) . . ?
C34 C35 C36 118.6(7) . . ?
C37 C36 C35 121.3(7) . . ?
C36 C37 C38 120.0(7) . . ?
C37 C38 C39 119.7(7) . . ?
C34 C39 C38 119.3(7) . . ?
O101 C101 Re2 177.6(6) . . ?
O102 C102 Re2 178.4(6) . . ?
O103 C103 Re2 178.4(6) . . ?
N101 C111 N102 111.6(6) . . ?
C113 C112 N101 109.6(7) . . ?
C112 C113 N102 105.9(6) . . ?
C119 C114 C115 122.7(7) . . ?
C119 C114 N102 119.3(6) . . ?
C115 C114 N102 118.0(6) . . ?
C116 C115 C114 117.6(7) . . ?
C117 C116 C115 120.9(8) . . ?
C116 C117 C118 119.6(7) . . ?
C119 C118 C117 120.5(8) . . ?
C114 C119 C118 118.7(7) . . ?
N103 C121 N104 111.6(6) . . ?
C123 C122 N103 109.3(6) . . ?
N104 C123 C122 105.8(7) . . ?
C125 C124 C129 122.9(7) . . ?
C125 C124 N104 118.8(6) . . ?
C129 C124 N104 118.2(6) . . ?
C124 C125 C126 118.2(7) . . ?
C127 C126 C125 119.0(8) . . ?
C126 C127 C128 122.6(8) . . ?
C127 C128 C129 119.6(8) . . ?
C124 C129 C128 117.7(8) . . ?
N105 C131 N106 110.7(6) . . ?
C133 C132 N105 110.2(6) . . ?
C132 C133 N106 106.0(6) . . ?
C135 C134 C139 120.4(7) . . ?
C135 C134 N106 119.1(7) . . ?
C139 C134 N106 120.5(7) . . ?
C134 C135 C136 119.4(8) . . ?
C137 C136 C135 120.6(9) . . ?
C136 C137 C138 120.2(8) . . ?
C137 C138 C139 119.9(9) . . ?
C134 C139 C138 119.6(8) . . ?

loop_
_geom_bond_atom_site_label_1
_geom_bond_atom_site_label_2
_geom_bond_distance
_geom_bond_site_symmetry_2
_geom_bond_publ_flag
Re1 C3 1.887(7) . ?
Re1 C2 1.893(7) . ?
Re1 C1 1.899(8) . ?
Re1 N1 2.190(5) . ?
Re1 N5 2.205(6) . ?
Re1 N3 2.209(6) . ?
Re2 C102 1.899(8) . ?
Re2 C103 1.906(8) . ?
Re2 C101 1.910(8) . ?
Re2 N101 2.191(6) . ?
Re2 N105 2.199(5) . ?
Re2 N103 2.210(6) . ?
O1 C1 1.150(9) . ?
O2 C2 1.168(8) . ?
O3 C3 1.175(8) . ?
O101 C101 1.166(8) . ?
O102 C102 1.163(9) . ?
O103 C103 1.158(9) . ?
O1N N1N 1.254(8) . ?
O2N N1N 1.250(7) . ?
O3N N1N 1.246(8) . ?
O4N N2N 1.236(7) . ?
O5N N2N 1.243(7) . ?
O6N N2N 1.258(7) . ?
N1 C11 1.321(8) . ?
N1 C12 1.375(9) . ?
N2 C11 1.341(8) . ?
N2 C13 1.377(8) . ?
N2 C14 1.442(9) . ?
N3 C21 1.326(8) . ?
N3 C22 1.379(9) . ?
N4 C21 1.345(9) . ?
N4 C23 1.362(9) . ?
N4 C24 1.449(8) . ?
N5 C31 1.332(9) . ?
N5 C32 1.380(9) . ?
N6 C31 1.350(9) . ?
N6 C33 1.382(9) . ?
N6 C34 1.431(8) . ?
N101 C111 1.316(9) . ?
N101 C112 1.379(9) . ?
N102 C111 1.346(8) . ?
N102 C113 1.392(9) . ?
N102 C114 1.450(8) . ?
N103 C121 1.312(8) . ?
N103 C122 1.378(9) . ?
N104 C121 1.347(8) . ?
N104 C123 1.366(9) . ?
N104 C124 1.449(8) . ?
N105 C131 1.333(8) . ?
N105 C132 1.383(8) . ?
N106 C131 1.340(8) . ?
N106 C133 1.384(9) . ?
N106 C134 1.429(9) . ?
C12 C13 1.359(10) . ?
C14 C19 1.372(10) . ?
C14 C15 1.376(10) . ?
C15 C16 1.401(11) . ?
C16 C17 1.383(12) . ?
C17 C18 1.378(12) . ?
C18 C19 1.382(10) . ?
C22 C23 1.351(10) . ?
C24 C29 1.385(9) . ?
C24 C25 1.403(10) . ?
C25 C26 1.377(10) . ?
C26 C27 1.399(10) . ?
C27 C28 1.385(11) . ?
C28 C29 1.381(9) . ?
C32 C33 1.354(8) . ?
C34 C35 1.374(9) . ?
C34 C39 1.379(10) . ?
C35 C36 1.390(9) . ?
C36 C37 1.351(10) . ?
C37 C38 1.386(10) . ?
C38 C39 1.386(10) . ?
C112 C113 1.357(9) . ?
C114 C119 1.359(10) . ?
C114 C115 1.392(10) . ?
C115 C116 1.392(10) . ?
C116 C117 1.373(11) . ?
C117 C118 1.391(11) . ?
C118 C119 1.384(10) . ?
C122 C123 1.371(10) . ?
C124 C125 1.383(10) . ?
C124 C129 1.384(10) . ?
C125 C126 1.405(10) . ?
C126 C127 1.361(12) . ?
C127 C128 1.378(12) . ?
C128 C129 1.394(11) . ?
C132 C133 1.341(9) . ?
C134 C135 1.381(10) . ?
C134 C139 1.387(11) . ?
C135 C136 1.384(11) . ?
C136 C137 1.376(13) . ?
C137 C138 1.377(12) . ?
C138 C139 1.391(11) . ?
